data_7707719
loop_
_publ_author_name
'Balsa, Lucia M.'
'Ferraresi-Curotto, Ver\'onica'
'Lavecchia, Martin J.'
'Echeverr\'ia, Gustavo A'
'Piro, Oscar E.'
'Garc\'ia-Tojal, Javier'
'Pis-Diez, Reinaldo'
'Gonz\'alez-Bar\'o, Ana C'
'Le\'on, Ignacio E'

_publ_section_title
;
 Anticancer activity of a new copper(II) complex with a hydrazone ligand.
 Structural and spectroscopic characterization, computational simulations
 and cell mechanistic studies on 2D and 3D breast cancer cell models.
;
_journal_issue 28
_journal_name_full 'Dalton transactions (Cambridge, England : 2003)'
_journal_page_first 9812
_journal_page_last 9826
_journal_paper_doi 10.1039/d1dt00869b
_journal_volume 50
_journal_year 2021
_chemical_formula_sum 'C16 H19 Cu N3 O9'
_chemical_formula_weight 460.88
_chemical_name_systematic
'diaqua[N'-(2-hydroxy-3-methoxyphenyl)methylidene-4-methoxybenzohydrazidato] copper(II) nitrate'
_space_group_crystal_system triclinic
_space_group_IT_number 2
_space_group_name_Hall '-P 1'
_space_group_name_H-M_alt 'P -1'
_atom_sites_solution_hydrogens mixed
_atom_sites_solution_primary direct
_atom_sites_solution_secondary difmap
_audit_creation_method SHELXL-2014/7
_audit_update_record
;
2021-03-10 deposited with the CCDC.	2021-06-09 downloaded from the CCDC.
;
_cell_angle_alpha 72.750(5)
_cell_angle_beta 75.757(5)
_cell_angle_gamma 74.628(5)
_cell_formula_units_Z 2
_cell_length_a 7.0729(3)
_cell_length_b 11.3899(7)
_cell_length_c 12.9557(8)
_cell_measurement_reflns_used 3236
_cell_measurement_temperature 293(2)
_cell_measurement_theta_max 72.3920
_cell_measurement_theta_min 4.1620
_cell_volume 945.08(10)
_computing_cell_refinement
;
CrysAlisPro, Agilent Technologies,
Version 1.171.37.31 (release 14-01-2014 CrysAlis171 .NET)
(compiled Jan 14 2014,18:38:05)
;
_computing_data_collection
;
CrysAlisPro, Agilent Technologies,
Version 1.171.37.31 (release 14-01-2014 CrysAlis171 .NET)
(compiled Jan 14 2014,18:38:05)
;
_computing_data_reduction
;
CrysAlisPro, Agilent Technologies,
Version 1.171.37.31 (release 14-01-2014 CrysAlis171 .NET)
(compiled Jan 14 2014,18:38:05)
;
_computing_molecular_graphics 'ORTEP-3 (Farrugia, 1997)'
_computing_publication_material 'SHELXL-2014/7 (Sheldrick, 2014)'
_computing_structure_refinement 'SHELXL-2014/7 (Sheldrick, 2014)'
_computing_structure_solution 'SHELXS (Sheldrick, 2008)'
_diffrn_ambient_temperature 293(2)
_diffrn_detector 'CCD plate'
_diffrn_detector_area_resol_mean 16.0604
_diffrn_detector_type Eos
_diffrn_measured_fraction_theta_full 1.000
_diffrn_measured_fraction_theta_max 0.996
_diffrn_measurement_device 'four-circle diffractometer'
_diffrn_measurement_device_type 'Xcalibur, Eos, Gemini'
_diffrn_radiation_monochromator graphite
_diffrn_radiation_probe x-ray
_diffrn_radiation_type 'Cu K\a'
_diffrn_radiation_wavelength 1.54184
_diffrn_reflns_av_R_equivalents 0.0329
_diffrn_reflns_av_unetI/netI 0.0377
_diffrn_reflns_Laue_measured_fraction_full 1.000
_diffrn_reflns_Laue_measured_fraction_max 0.996
_diffrn_reflns_limit_h_max 7
_diffrn_reflns_limit_h_min -8
_diffrn_reflns_limit_k_max 14
_diffrn_reflns_limit_k_min -13
_diffrn_reflns_limit_l_max 15
_diffrn_reflns_limit_l_min -16
_diffrn_reflns_number 8036
_diffrn_reflns_point_group_measured_fraction_full 1.000
_diffrn_reflns_point_group_measured_fraction_max 0.996
_diffrn_reflns_theta_full 67.684
_diffrn_reflns_theta_max 72.395
_diffrn_reflns_theta_min 3.633
_diffrn_source 'Enhance (Cu) X-ray Source'
_exptl_absorpt_coefficient_mu 2.153
_exptl_absorpt_correction_T_max 1.00000
_exptl_absorpt_correction_T_min 0.88318
_exptl_absorpt_correction_type multi-scan
_exptl_absorpt_process_details
;
CrysAlisPro, Agilent Technologies,
Version 1.171.37.31 (release 14-01-2014 CrysAlis171 .NET)
(compiled Jan 14 2014,18:38:05)
Empirical absorption correction using spherical harmonics,
 implemented in SCALE3 ABSPACK scaling algorithm.
;
_exptl_crystal_colour green
_exptl_crystal_density_diffrn 1.620
_exptl_crystal_description plate
_exptl_crystal_F_000 474
_exptl_crystal_recrystallization_method 'Re-crystallisation from solvent: Ethanol'
_exptl_crystal_size_max 0.275
_exptl_crystal_size_mid 0.265
_exptl_crystal_size_min 0.032
_refine_diff_density_max 0.642
_refine_diff_density_min -0.404
_refine_diff_density_rms 0.077
_refine_ls_extinction_method none
_refine_ls_goodness_of_fit_ref 1.000
_refine_ls_hydrogen_treatment mixed
_refine_ls_matrix_type full
_refine_ls_number_parameters 280
_refine_ls_number_reflns 3713
_refine_ls_number_restraints 6
_refine_ls_restrained_S_all 1.000
_refine_ls_R_factor_all 0.0536
_refine_ls_R_factor_gt 0.0465
_refine_ls_shift/su_max 0.016
_refine_ls_shift/su_mean 0.001
_refine_ls_structure_factor_coef Fsqd
_refine_ls_weighting_details 'w=1/[\s^2^(Fo^2^)+(0.0910P)^2^+0.3574P] where P=(Fo^2^+2Fc^2^)/3'
_refine_ls_weighting_scheme calc
_refine_ls_wR_factor_gt 0.1329
_refine_ls_wR_factor_ref 0.1444
_reflns_Friedel_coverage 0.000
_reflns_number_gt 3205
_reflns_number_total 3713
_reflns_threshold_expression 'I > 2\s(I)'
_cod_data_source_file d1dt00869b2.cif
_cod_data_source_block shelx
_cod_depositor_comments 'Adding full bibliography for 7707719.cif.'
_cod_database_code 7707719
_shelx_shelxl_version_number 2014/7
_shelx_space_group_comment
;
The symmetry employed for this shelxl refinement is uniquely defined
by the following loop, which should always be used as a source of
symmetry information in preference to the above space-group names.
They are only intended as comments.
;
_shelx_estimated_absorpt_t_min 0.589
_shelx_estimated_absorpt_t_max 0.934

loop_
_space_group_symop_operation_xyz
'x, y, z'
'-x, -y, -z'

loop_
_atom_site_label
_atom_site_type_symbol
_atom_site_fract_x
_atom_site_fract_y
_atom_site_fract_z
_atom_site_U_iso_or_equiv
_atom_site_adp_type
_atom_site_occupancy
_atom_site_site_symmetry_order
_atom_site_calc_flag
_atom_site_refinement_flags_posn
_atom_site_refinement_flags_adp
_atom_site_refinement_flags_occupancy
_atom_site_disorder_assembly
_atom_site_disorder_group
C1 C 0.4235(4) 0.3246(3) 0.7176(2) 0.0407(5) Uani 1 1 d . . . . .
C2 C 0.5163(4) 0.1979(3) 0.7545(2) 0.0401(5) Uani 1 1 d . . . . .
C3 C 0.5890(4) 0.1246(3) 0.6758(2) 0.0441(6) Uani 1 1 d . . . . .
C4 C 0.5758(5) 0.1765(3) 0.5668(2) 0.0518(7) Uani 1 1 d . . . . .
H4 H 0.6267 0.1273 0.5163 0.062 Uiso 1 1 calc R U . . .
C5 C 0.4864(5) 0.3023(3) 0.5321(2) 0.0583(8) Uani 1 1 d . . . . .
H5 H 0.4790 0.3374 0.4582 0.070 Uiso 1 1 calc R U . . .
C6 C 0.4094(5) 0.3745(3) 0.6059(2) 0.0523(7) Uani 1 1 d . . . . .
H6 H 0.3467 0.4580 0.5821 0.063 Uiso 1 1 calc R U . . .
C7 C 0.7474(7) -0.0810(4) 0.6495(3) 0.0754(11) Uani 1 1 d . . . . .
H7A H 0.6428 -0.0829 0.6151 0.113 Uiso 1 1 calc R U . . .
H7B H 0.7954 -0.1639 0.6918 0.113 Uiso 1 1 calc R U . . .
H7C H 0.8546 -0.0524 0.5941 0.113 Uiso 1 1 calc R U . . .
C8 C 0.3430(4) 0.4091(2) 0.7886(2) 0.0411(5) Uani 1 1 d . . . . .
H8 H 0.2822 0.4913 0.7586 0.049 Uiso 1 1 calc R U . . .
C9 C 0.3035(4) 0.4203(2) 1.0589(2) 0.0413(5) Uani 1 1 d . . . . .
C10 C 0.2265(4) 0.5018(2) 1.1359(2) 0.0418(5) Uani 1 1 d . . . . .
C11 C 0.1514(4) 0.6307(3) 1.1034(2) 0.0469(6) Uani 1 1 d . . . . .
H11 H 0.1462 0.6686 1.0296 0.056 Uiso 1 1 calc R U . . .
C12 C 0.0846(4) 0.7029(3) 1.1791(3) 0.0509(7) Uani 1 1 d . . . . .
H12 H 0.0370 0.7890 1.1561 0.061 Uiso 1 1 calc R U . . .
C13 C 0.0887(4) 0.6468(3) 1.2893(3) 0.0496(6) Uani 1 1 d . . . . .
C14 C 0.1616(5) 0.5187(3) 1.3227(3) 0.0572(7) Uani 1 1 d . . . . .
H14 H 0.1630 0.4807 1.3968 0.069 Uiso 1 1 calc R U . . .
C15 C 0.2317(5) 0.4474(3) 1.2468(3) 0.0524(7) Uani 1 1 d . . . . .
H15 H 0.2832 0.3618 1.2700 0.063 Uiso 1 1 calc R U . . .
C16 C -0.0562(5) 0.8399(4) 1.3410(4) 0.0701(10) Uani 1 1 d . . . . .
H16A H 0.0375 0.8822 1.2851 0.105 Uiso 1 1 calc R U . . .
H16B H -0.0858 0.8728 1.4047 0.105 Uiso 1 1 calc R U . . .
H16C H -0.1766 0.8531 1.3137 0.105 Uiso 1 1 calc R U . . .
N1 N 0.3513(3) 0.3763(2) 0.89160(18) 0.0394(4) Uani 1 1 d . . . . .
N2 N 0.2727(3) 0.4628(2) 0.95478(19) 0.0424(5) Uani 1 1 d . . . . .
H2 H 0.2092 0.5377 0.9294 0.051 Uiso 1 1 calc R U . . .
O1 O 0.5429(3) 0.14078(18) 0.85608(16) 0.0488(5) Uani 1 1 d . . . . .
O2 O 0.3976(3) 0.30976(18) 1.09005(17) 0.0502(5) Uani 1 1 d . . . . .
O3 O 0.0277(4) 0.7081(2) 1.3700(2) 0.0653(6) Uani 1 1 d . . . . .
O4 O 0.6724(4) 0.0020(2) 0.71964(18) 0.0580(5) Uani 1 1 d . . . . .
O1W O 0.2279(3) 0.1005(2) 1.05949(18) 0.0526(5) Uani 1 1 d D . . . .
H1A H 0.125(4) 0.151(3) 1.082(3) 0.069(12) Uiso 1 1 d D . . . .
H1B H 0.270(5) 0.050(3) 1.1168(17) 0.057(10) Uiso 1 1 d D . . . .
O2W O 0.6780(4) 0.0879(2) 1.0517(2) 0.0621(6) Uani 1 1 d D . . . .
H2A H 0.714(7) 0.089(4) 1.109(2) 0.089(15) Uiso 1 1 d D . . . .
H2B H 0.714(8) 0.0131(19) 1.045(4) 0.102(18) Uiso 1 1 d D . . . .
Cu Cu 0.47411(6) 0.21583(3) 0.97581(3) 0.04493(17) Uani 1 1 d . . . . .
N3 N 0.7943(4) 0.2278(2) 1.2271(2) 0.0538(6) Uani 1 1 d . . . . .
O31 O 0.9054(4) 0.2830(3) 1.1473(2) 0.0799(8) Uani 1 1 d . . . . .
O32 O 0.7864(7) 0.1179(3) 1.2378(3) 0.1066(12) Uani 1 1 d . . . . .
O33 O 0.6878(8) 0.2833(4) 1.2913(3) 0.1273(18) Uani 1 1 d . . . . .

loop_
_atom_site_aniso_label
_atom_site_aniso_U_11
_atom_site_aniso_U_22
_atom_site_aniso_U_33
_atom_site_aniso_U_23
_atom_site_aniso_U_13
_atom_site_aniso_U_12
C1 0.0431(12) 0.0411(13) 0.0383(13) -0.0110(10) -0.0044(9) -0.0107(10)
C2 0.0458(12) 0.0396(13) 0.0369(12) -0.0111(10) -0.0049(9) -0.0129(10)
C3 0.0517(13) 0.0420(13) 0.0409(13) -0.0143(11) -0.0056(10) -0.0114(11)
C4 0.0601(16) 0.0589(17) 0.0380(14) -0.0207(12) -0.0041(12) -0.0098(13)
C5 0.0703(18) 0.0638(19) 0.0344(14) -0.0093(13) -0.0089(12) -0.0069(15)
C6 0.0596(16) 0.0489(15) 0.0412(14) -0.0055(12) -0.0104(12) -0.0044(12)
C7 0.113(3) 0.0520(19) 0.063(2) -0.0321(17) -0.009(2) -0.0055(19)
C8 0.0457(12) 0.0340(12) 0.0410(13) -0.0083(10) -0.0082(10) -0.0048(10)
C9 0.0489(13) 0.0339(12) 0.0443(13) -0.0140(10) -0.0078(10) -0.0095(10)
C10 0.0468(12) 0.0352(12) 0.0475(14) -0.0189(11) -0.0073(10) -0.0066(10)
C11 0.0523(14) 0.0382(13) 0.0505(15) -0.0144(11) -0.0086(11) -0.0067(11)
C12 0.0521(14) 0.0345(13) 0.0666(18) -0.0222(13) -0.0077(13) -0.0016(11)
C13 0.0463(13) 0.0497(15) 0.0618(17) -0.0305(14) -0.0071(12) -0.0087(11)
C14 0.0719(19) 0.0527(17) 0.0492(16) -0.0192(13) -0.0161(14) -0.0044(14)
C15 0.0674(17) 0.0390(14) 0.0523(16) -0.0163(12) -0.0150(13) -0.0035(12)
C16 0.0614(18) 0.062(2) 0.099(3) -0.053(2) -0.0088(18) -0.0019(15)
N1 0.0458(10) 0.0311(10) 0.0417(11) -0.0132(8) -0.0055(8) -0.0061(8)
N2 0.0507(11) 0.0314(10) 0.0439(12) -0.0152(9) -0.0083(9) -0.0001(9)
O1 0.0786(13) 0.0325(9) 0.0344(9) -0.0123(7) -0.0117(8) -0.0042(8)
O2 0.0737(12) 0.0329(9) 0.0438(10) -0.0155(8) -0.0163(9) 0.0011(9)
O3 0.0713(14) 0.0634(14) 0.0709(15) -0.0430(13) -0.0074(11) -0.0055(11)
O4 0.0891(15) 0.0392(10) 0.0465(11) -0.0190(9) -0.0113(10) -0.0061(10)
O1W 0.0624(12) 0.0418(10) 0.0482(11) -0.0129(9) -0.0040(9) -0.0055(9)
O2W 0.0894(16) 0.0387(11) 0.0625(13) -0.0201(10) -0.0354(12) 0.0082(11)
Cu 0.0682(3) 0.0289(2) 0.0382(2) -0.01254(16) -0.01347(18) -0.00264(17)
N3 0.0683(15) 0.0446(13) 0.0427(13) -0.0134(10) -0.0154(11) 0.0059(11)
O31 0.0792(16) 0.0689(17) 0.0615(15) -0.0033(12) -0.0019(13) 0.0102(13)
O32 0.167(4) 0.0513(16) 0.106(3) -0.0153(16) -0.053(3) -0.0091(19)
O33 0.174(4) 0.092(2) 0.090(3) -0.048(2) 0.048(3) -0.022(3)

loop_
_atom_type_symbol
_atom_type_description
_atom_type_scat_dispersion_real
_atom_type_scat_dispersion_imag
_atom_type_scat_source
C C 0.0181 0.0091 'International Tables Vol C Tables 4.2.6.8 and 6.1.1.4'
H H 0.0000 0.0000 'International Tables Vol C Tables 4.2.6.8 and 6.1.1.4'
N N 0.0311 0.0180 'International Tables Vol C Tables 4.2.6.8 and 6.1.1.4'
O O 0.0492 0.0322 'International Tables Vol C Tables 4.2.6.8 and 6.1.1.4'
Cu Cu -1.9646 0.5888 'International Tables Vol C Tables 4.2.6.8 and 6.1.1.4'

loop_
_geom_angle_atom_site_label_1
_geom_angle_atom_site_label_2
_geom_angle_atom_site_label_3
_geom_angle
_geom_angle_site_symmetry_1
_geom_angle_site_symmetry_3
_geom_angle_publ_flag
C6 C1 C2 119.8(3) . . ?
C6 C1 C8 116.9(3) . . ?
C2 C1 C8 123.3(2) . . ?
O1 C2 C1 125.7(2) . . ?
O1 C2 C3 116.7(2) . . ?
C1 C2 C3 117.6(2) . . ?
O4 C3 C4 125.3(3) . . ?
O4 C3 C2 113.4(2) . . ?
C4 C3 C2 121.3(3) . . ?
C3 C4 C5 120.0(3) . . ?
C6 C5 C4 120.3(3) . . ?
C5 C6 C1 121.0(3) . . ?
N1 C8 C1 123.1(2) . . ?
O2 C9 N2 119.1(2) . . ?
O2 C9 C10 120.4(2) . . ?
N2 C9 C10 120.4(2) . . ?
C15 C10 C11 118.3(2) . . ?
C15 C10 C9 118.1(2) . . ?
C11 C10 C9 123.5(3) . . ?
C12 C11 C10 121.0(3) . . ?
C13 C12 C11 119.8(3) . . ?
O3 C13 C12 124.8(3) . . ?
O3 C13 C14 115.5(3) . . ?
C12 C13 C14 119.7(3) . . ?
C15 C14 C13 120.4(3) . . ?
C14 C15 C10 120.8(3) . . ?
C8 N1 N2 120.0(2) . . ?
C8 N1 Cu 128.12(18) . . ?
N2 N1 Cu 111.85(17) . . ?
C9 N2 N1 114.5(2) . . ?
C2 O1 Cu 126.12(17) . . ?
C9 O2 Cu 113.31(18) . . ?
C13 O3 C16 118.0(3) . . ?
C3 O4 C7 118.6(3) . . ?
O1 Cu N1 93.51(9) . . ?
O1 Cu O2 174.44(8) . . ?
N1 Cu O2 81.10(9) . . ?
O1 Cu O2W 91.61(9) . . ?
N1 Cu O2W 158.41(11) . . ?
O2 Cu O2W 92.93(9) . . ?
O1 Cu O1W 90.75(9) . . ?
N1 Cu O1W 107.75(9) . . ?
O2 Cu O1W 92.20(9) . . ?
O2W Cu O1W 93.13(10) . . ?
O33 N3 O32 119.1(4) . . ?
O33 N3 O31 119.7(3) . . ?
O32 N3 O31 121.1(3) . . ?

loop_
_geom_bond_atom_site_label_1
_geom_bond_atom_site_label_2
_geom_bond_distance
_geom_bond_site_symmetry_2
_geom_bond_publ_flag
C1 C6 1.407(4) . ?
C1 C2 1.409(4) . ?
C1 C8 1.440(4) . ?
C2 O1 1.319(3) . ?
C2 C3 1.422(4) . ?
C3 O4 1.370(4) . ?
C3 C4 1.376(4) . ?
C4 C5 1.391(5) . ?
C5 C6 1.364(5) . ?
C7 O4 1.417(4) . ?
C8 N1 1.286(4) . ?
C9 O2 1.256(3) . ?
C9 N2 1.343(4) . ?
C9 C10 1.471(3) . ?
C10 C15 1.392(4) . ?
C10 C11 1.395(4) . ?
C11 C12 1.381(4) . ?
C12 C13 1.385(5) . ?
C13 O3 1.348(4) . ?
C13 C14 1.385(5) . ?
C14 C15 1.375(4) . ?
C16 O3 1.432(5) . ?
N1 N2 1.384(3) . ?
N1 Cu 1.930(2) . ?
O1 Cu 1.8889(18) . ?
O2 Cu 1.9663(19) . ?
O1W Cu 2.318(2) . ?
O2W Cu 1.975(2) . ?
N3 O33 1.187(4) . ?
N3 O32 1.232(4) . ?
N3 O31 1.249(4) . ?

loop_
_geom_hbond_atom_site_label_D
_geom_hbond_atom_site_label_H
_geom_hbond_atom_site_label_A
_geom_hbond_distance_DH
_geom_hbond_distance_HA
_geom_hbond_distance_DA
_geom_hbond_angle_DHA
_geom_hbond_site_symmetry_A
C8 H8 O33 0.93 2.51 3.309(5) 144.3 2_667
N2 H2 O31 0.86 2.03 2.886(3) 171.8 2_667
O1W H1A O31 0.847(10) 2.064(13) 2.903(3) 171(4) 1_455
O1W H1B O1 0.854(10) 2.21(2) 2.847(3) 132(3) 2_657
O1W H1B O4 0.854(10) 2.137(18) 2.936(3) 156(3) 2_657
O2W H2A O32 0.851(10) 1.994(12) 2.839(5) 172(4) .
O2W H2B O1W 0.848(10) 2.04(2) 2.780(3) 146(4) 2_657
